data_4346987
loop_
_publ_author_name
'Yi, Seungjun'
'Kim, Jin-Hyoung'
'Cho, Yang-Jin'
'Lee, Jiwon'
'Choi, Tae-Sup'
'Cho, Dae Won'
'Pac, Chyongjin'
'Han, Won-Sik'
'Son, Ho-Jin'
'Kang, Sang Ook'

_publ_section_title
;
 Stable Blue Phosphorescence Iridium(III) Cyclometalated Complexes
 Prompted by Intramolecular Hydrogen Bond in Ancillary Ligand.
;
_journal_issue 7
_journal_name_full 'Inorganic chemistry'
_journal_page_first 3324
_journal_page_last 3331
_journal_paper_doi 10.1021/acs.inorgchem.5b02511
_journal_volume 55
_journal_year 2016
_chemical_formula_sum 'C28 H20 Ir N3 O3'
_chemical_formula_weight 638.53
_space_group_crystal_system triclinic
_space_group_IT_number 2
_space_group_name_Hall '-P 1'
_space_group_name_H-M_alt 'P -1'
_atom_sites_solution_hydrogens geom
_audit_creation_method SHELXL-2014/7
_cell_angle_alpha 72.450(6)
_cell_angle_beta 77.057(6)
_cell_angle_gamma 77.615(6)
_cell_formula_units_Z 2
_cell_length_a 9.439(4)
_cell_length_b 12.872(5)
_cell_length_c 13.924(5)
_cell_measurement_reflns_used 10281
_cell_measurement_temperature 293(2)
_cell_measurement_theta_max 28.265
_cell_measurement_theta_min 2.496
_cell_volume 1552.2(11)
_computing_cell_refinement 'SMART (Bruker, 1999)'
_computing_data_collection 'SMART (Bruker, 1999)'
_computing_data_reduction 'SAINT-Plus (Bruker, 1999)'
_computing_molecular_graphics 'Ortep-3 for Windows (Farrugia, 1997)'
_computing_publication_material 'SHELXL-97 (Sheldrick, 1997)'
_computing_structure_refinement 'SHELXL-97 (Sheldrick, 1997)'
_computing_structure_solution 'SHELXS-97 (Sheldrick, 1997)'
_diffrn_ambient_temperature 293(2)
_diffrn_measured_fraction_theta_full 0.790
_diffrn_measured_fraction_theta_max 0.817
_diffrn_measurement_device_type 'Bruker SMART 1000 CCD diffractometer'
_diffrn_measurement_method \w-scans
_diffrn_radiation_type MoK\a
_diffrn_radiation_wavelength 0.71073
_diffrn_reflns_av_R_equivalents 0.0428
_diffrn_reflns_av_unetI/netI 0.0686
_diffrn_reflns_Laue_measured_fraction_full 0.790
_diffrn_reflns_Laue_measured_fraction_max 0.817
_diffrn_reflns_limit_h_max 12
_diffrn_reflns_limit_h_min -12
_diffrn_reflns_limit_k_max 17
_diffrn_reflns_limit_k_min -17
_diffrn_reflns_limit_l_max 18
_diffrn_reflns_limit_l_min -18
_diffrn_reflns_number 16622
_diffrn_reflns_point_group_measured_fraction_full 0.790
_diffrn_reflns_point_group_measured_fraction_max 0.817
_diffrn_reflns_theta_full 25.242
_diffrn_reflns_theta_max 28.336
_diffrn_reflns_theta_min 1.680
_diffrn_source 'fine-focus sealed tube'
_exptl_absorpt_coefficient_mu 4.328
_exptl_absorpt_correction_T_max 0.881
_exptl_absorpt_correction_T_min 0.376
_exptl_absorpt_correction_type multi-scan
_exptl_absorpt_process_details 'SADABS (Sheldrick, 1996)'
_exptl_crystal_colour yellow
_exptl_crystal_density_diffrn 1.366
_exptl_crystal_density_method 'not measured'
_exptl_crystal_description needle
_exptl_crystal_F_000 620
_exptl_crystal_size_max 0.140
_exptl_crystal_size_mid 0.060
_exptl_crystal_size_min 0.030
_refine_diff_density_max 1.963
_refine_diff_density_min -0.946
_refine_diff_density_rms 0.160
_refine_ls_extinction_method none
_refine_ls_goodness_of_fit_ref 1.020
_refine_ls_hydrogen_treatment constr
_refine_ls_matrix_type full
_refine_ls_number_parameters 316
_refine_ls_number_reflns 6325
_refine_ls_number_restraints 0
_refine_ls_restrained_S_all 1.020
_refine_ls_R_factor_all 0.0495
_refine_ls_R_factor_gt 0.0428
_refine_ls_shift/su_max 0.001
_refine_ls_shift/su_mean 0.000
_refine_ls_structure_factor_coef Fsqd
_refine_ls_weighting_details 'w=1/[\s^2^(Fo^2^)+(0.0600P)^2^] where P=(Fo^2^+2Fc^2^)/3'
_refine_ls_weighting_scheme calc
_refine_ls_wR_factor_gt 0.1130
_refine_ls_wR_factor_ref 0.1146
_reflns_Friedel_coverage 0.000
_reflns_number_gt 5236
_reflns_number_total 6325
_reflns_threshold_expression 'I > 2\s(I)'
_cod_data_source_file ic5b02511_si_002.cif
_cod_data_source_block 2a
_cod_database_code 4346987
_shelx_shelxl_version_number 2014/7
_shelx_space_group_comment
;
The symmetry employed for this shelxl refinement is uniquely defined
by the following loop, which should always be used as a source of
symmetry information in preference to the above space-group names.
They are only intended as comments.
;
_shelx_estimated_absorpt_t_min 0.582
_shelx_estimated_absorpt_t_max 0.881

loop_
_space_group_symop_operation_xyz
'x, y, z'
'-x, -y, -z'

loop_
_atom_site_label
_atom_site_type_symbol
_atom_site_fract_x
_atom_site_fract_y
_atom_site_fract_z
_atom_site_U_iso_or_equiv
_atom_site_adp_type
_atom_site_occupancy
_atom_site_site_symmetry_order
_atom_site_calc_flag
_atom_site_refinement_flags_posn
_atom_site_refinement_flags_adp
Ir1 Ir 0.12987(2) 0.25197(2) 0.64059(2) 0.03518(9) Uani 1 1 d . .
O1 O -0.0617(4) 0.3006(4) 0.5635(4) 0.0446(10) Uani 1 1 d . .
O2 O -0.1509(5) 0.2711(4) 0.4410(4) 0.0560(12) Uani 1 1 d . .
O3 O -0.0099(6) 0.1266(5) 0.3481(5) 0.0692(16) Uani 1 1 d . .
H3 H -0.0704 0.1803 0.3574 0.104 Uiso 1 1 calc R U
N1 N 0.1714(5) 0.1409(4) 0.5469(4) 0.0402(11) Uani 1 1 d . .
C13 C 0.0631(6) 0.3599(6) 0.7263(5) 0.0408(13) Uani 1 1 d . .
N3 N 0.2539(5) 0.3517(4) 0.5244(4) 0.0362(10) Uani 1 1 d . .
C1 C 0.2828(7) 0.0521(6) 0.5482(7) 0.0552(17) Uani 1 1 d . .
H1 H 0.3464 0.0327 0.5953 0.066 Uiso 1 1 calc R U
C2 C 0.2984(9) -0.0086(7) 0.4770(8) 0.063(2) Uani 1 1 d . .
H2 H 0.3764 -0.0665 0.4750 0.076 Uiso 1 1 calc R U
C3 C 0.2026(9) 0.0150(7) 0.4106(7) 0.065(2) Uani 1 1 d . .
H3A H 0.2139 -0.0280 0.3655 0.078 Uiso 1 1 calc R U
C4 C 0.0877(8) 0.1032(7) 0.4100(6) 0.0576(19) Uani 1 1 d . .
C5 C 0.0726(6) 0.1633(5) 0.4837(5) 0.0393(12) Uani 1 1 d . .
C6 C -0.0566(6) 0.2519(5) 0.4961(5) 0.0398(13) Uani 1 1 d . .
C7 C 0.0018(7) 0.0498(6) 0.7768(6) 0.0515(16) Uani 1 1 d . .
H7 H 0.0514 0.0161 0.7256 0.062 Uiso 1 1 calc R U
C8 C -0.0792(9) -0.0096(8) 0.8598(7) 0.065(2) Uani 1 1 d . .
H8 H -0.0863 -0.0821 0.8649 0.078 Uiso 1 1 calc R U
C9 C -0.1528(10) 0.0406(9) 0.9386(7) 0.077(3) Uani 1 1 d . .
H9 H -0.2074 0.0009 0.9971 0.092 Uiso 1 1 calc R U
C10 C -0.1426(9) 0.1519(9) 0.9276(6) 0.066(2) Uani 1 1 d . .
H10 H -0.1934 0.1875 0.9772 0.080 Uiso 1 1 calc R U
C11 C -0.0560(7) 0.2059(7) 0.8420(5) 0.0506(16) Uani 1 1 d . .
C12 C -0.0311(8) 0.3206(7) 0.8208(6) 0.0565(18) Uani 1 1 d . .
N2 N 0.0143(6) 0.1578(5) 0.7644(4) 0.0443(12) Uani 1 1 d . .
C14 C 0.0955(9) 0.4644(7) 0.7073(6) 0.0568(17) Uani 1 1 d . .
H14 H 0.1629 0.4909 0.6496 0.068 Uiso 1 1 calc R U
C15 C 0.0290(12) 0.5320(8) 0.7732(7) 0.074(2) Uani 1 1 d . .
H15 H 0.0471 0.6042 0.7558 0.089 Uiso 1 1 calc R U
C16 C -0.0631(13) 0.4920(10) 0.8636(9) 0.090(3) Uani 1 1 d . .
H16 H -0.1031 0.5359 0.9084 0.108 Uiso 1 1 calc R U
C17 C -0.0949(10) 0.3883(8) 0.8867(7) 0.068(2) Uani 1 1 d . .
H17 H -0.1591 0.3620 0.9463 0.082 Uiso 1 1 calc R U
C18 C 0.2041(7) 0.4245(6) 0.4426(5) 0.0453(13) Uani 1 1 d . .
H18 H 0.1053 0.4330 0.4381 0.054 Uiso 1 1 calc R U
C19 C 0.2946(9) 0.4869(7) 0.3651(6) 0.0566(17) Uani 1 1 d . .
H19 H 0.2561 0.5385 0.3106 0.068 Uiso 1 1 calc R U
C20 C 0.4449(9) 0.4721(7) 0.3690(6) 0.0564(17) Uani 1 1 d . .
H20 H 0.5089 0.5111 0.3163 0.068 Uiso 1 1 calc R U
C21 C 0.4950(8) 0.3969(6) 0.4545(6) 0.0534(16) Uani 1 1 d . .
H21 H 0.5942 0.3850 0.4593 0.064 Uiso 1 1 calc R U
C22 C 0.3989(6) 0.3400(5) 0.5319(5) 0.0376(12) Uani 1 1 d . .
C23 C 0.4359(6) 0.2616(5) 0.6274(5) 0.0387(12) Uani 1 1 d . .
C24 C 0.3203(6) 0.2093(5) 0.6925(5) 0.0385(12) Uani 1 1 d . .
C25 C 0.3551(8) 0.1320(7) 0.7818(5) 0.0538(16) Uani 1 1 d . .
H25 H 0.2826 0.0930 0.8252 0.065 Uiso 1 1 calc R U
C26 C 0.4915(9) 0.1109(8) 0.8082(6) 0.0635(19) Uani 1 1 d . .
H26 H 0.5105 0.0587 0.8685 0.076 Uiso 1 1 calc R U
C27 C 0.6028(8) 0.1689(7) 0.7435(6) 0.0572(18) Uani 1 1 d . .
H27 H 0.6950 0.1570 0.7620 0.069 Uiso 1 1 calc R U
C28 C 0.5747(7) 0.2430(6) 0.6532(5) 0.0465(14) Uani 1 1 d . .
H28 H 0.6482 0.2805 0.6094 0.056 Uiso 1 1 calc R U

loop_
_atom_site_aniso_label
_atom_site_aniso_U_11
_atom_site_aniso_U_22
_atom_site_aniso_U_33
_atom_site_aniso_U_23
_atom_site_aniso_U_13
_atom_site_aniso_U_12
Ir1 0.02870(12) 0.04063(14) 0.03590(14) -0.00802(10) -0.00986(8) -0.00339(8)
O1 0.0325(19) 0.052(3) 0.050(3) -0.016(2) -0.0119(18) 0.0005(19)
O2 0.043(2) 0.062(3) 0.064(3) -0.010(3) -0.028(2) 0.001(2)
O3 0.069(3) 0.090(4) 0.065(3) -0.038(3) -0.024(3) -0.011(3)
N1 0.031(2) 0.044(3) 0.045(3) -0.014(2) -0.008(2) -0.002(2)
C13 0.036(3) 0.049(3) 0.037(3) -0.011(3) -0.014(2) 0.001(3)
N3 0.031(2) 0.042(3) 0.034(2) -0.010(2) -0.0088(18) 0.0014(19)
C1 0.035(3) 0.055(4) 0.076(5) -0.021(4) -0.012(3) -0.001(3)
C2 0.047(4) 0.055(4) 0.092(6) -0.034(5) -0.007(4) 0.000(3)
C3 0.060(4) 0.070(5) 0.079(6) -0.045(5) -0.008(4) -0.008(4)
C4 0.053(4) 0.072(5) 0.061(4) -0.034(4) -0.007(3) -0.018(4)
C5 0.033(3) 0.043(3) 0.044(3) -0.012(3) -0.010(2) -0.005(2)
C6 0.030(3) 0.049(3) 0.043(3) -0.013(3) -0.012(2) -0.006(2)
C7 0.044(3) 0.049(4) 0.056(4) 0.002(3) -0.016(3) -0.012(3)
C8 0.064(5) 0.060(5) 0.058(5) 0.015(4) -0.021(4) -0.018(4)
C9 0.065(5) 0.093(7) 0.057(5) 0.017(5) -0.019(4) -0.027(5)
C10 0.059(4) 0.091(6) 0.038(4) 0.004(4) -0.011(3) -0.017(4)
C11 0.039(3) 0.072(5) 0.039(3) -0.010(3) -0.012(3) -0.007(3)
C12 0.047(4) 0.079(5) 0.043(4) -0.021(4) -0.010(3) 0.000(4)
N2 0.037(2) 0.052(3) 0.043(3) -0.008(3) -0.009(2) -0.008(2)
C14 0.057(4) 0.059(4) 0.056(4) -0.020(4) -0.013(3) -0.001(3)
C15 0.104(7) 0.058(5) 0.067(6) -0.023(4) -0.021(5) -0.008(5)
C16 0.105(8) 0.088(7) 0.081(7) -0.049(6) -0.001(6) 0.001(6)
C17 0.079(5) 0.076(6) 0.049(4) -0.025(4) -0.003(4) -0.010(5)
C18 0.040(3) 0.046(3) 0.046(3) -0.008(3) -0.010(3) -0.001(3)
C19 0.061(4) 0.057(4) 0.044(4) -0.001(3) -0.014(3) -0.007(3)
C20 0.056(4) 0.052(4) 0.048(4) -0.001(3) -0.001(3) -0.007(3)
C21 0.044(3) 0.057(4) 0.060(4) -0.017(4) -0.009(3) -0.008(3)
C22 0.035(3) 0.036(3) 0.041(3) -0.013(3) -0.004(2) -0.003(2)
C23 0.034(3) 0.044(3) 0.040(3) -0.017(3) -0.013(2) 0.002(2)
C24 0.030(2) 0.045(3) 0.042(3) -0.016(3) -0.012(2) 0.002(2)
C25 0.052(4) 0.062(4) 0.044(4) 0.002(3) -0.017(3) -0.017(3)
C26 0.060(4) 0.070(5) 0.053(4) 0.002(4) -0.028(3) -0.002(4)
C27 0.043(3) 0.071(5) 0.060(4) -0.018(4) -0.026(3) 0.006(3)
C28 0.031(3) 0.059(4) 0.049(4) -0.014(3) -0.008(2) -0.006(3)

loop_
_atom_type_symbol
_atom_type_description
_atom_type_scat_dispersion_real
_atom_type_scat_dispersion_imag
_atom_type_scat_source
C C 0.0030 0.0020 'International Tables Vol C Tables 4.2.6.8 and 6.1.1.4'
H H 0.0000 0.0000 'International Tables Vol C Tables 4.2.6.8 and 6.1.1.4'
Ir Ir -1.4440 7.9890 'International Tables Vol C Tables 4.2.6.8 and 6.1.1.4'
N N 0.0060 0.0030 'International Tables Vol C Tables 4.2.6.8 and 6.1.1.4'
O O 0.0110 0.0060 'International Tables Vol C Tables 4.2.6.8 and 6.1.1.4'

loop_
_geom_angle_atom_site_label_1
_geom_angle_atom_site_label_2
_geom_angle_atom_site_label_3
_geom_angle
C24 Ir1 C13 89.1(2)
C24 Ir1 N2 96.0(2)
C13 Ir1 N2 80.8(2)
C24 Ir1 N3 80.5(2)
C13 Ir1 N3 95.4(2)
N2 Ir1 N3 174.87(18)
C24 Ir1 N1 98.2(2)
C13 Ir1 N1 172.5(2)
N2 Ir1 N1 96.8(2)
N3 Ir1 N1 87.48(19)
C24 Ir1 O1 172.5(2)
C13 Ir1 O1 95.9(2)
N2 Ir1 O1 90.4(2)
N3 Ir1 O1 93.39(19)
N1 Ir1 O1 76.95(18)
C6 O1 Ir1 115.0(4)
C4 O3 H3 109.5
C5 N1 C1 120.4(5)
C5 N1 Ir1 113.3(4)
C1 N1 Ir1 126.3(4)
C14 C13 C12 116.4(6)
C14 C13 Ir1 129.5(5)
C12 C13 Ir1 114.1(5)
C18 N3 C22 119.0(5)
C18 N3 Ir1 125.0(4)
C22 N3 Ir1 115.9(4)
N1 C1 C2 118.5(7)
N1 C1 H1 120.8
C2 C1 H1 120.8
C3 C2 C1 121.8(7)
C3 C2 H2 119.1
C1 C2 H2 119.1
C2 C3 C4 120.1(7)
C2 C3 H3A 119.9
C4 C3 H3A 119.9
O3 C4 C3 121.6(6)
O3 C4 C5 121.0(7)
C3 C4 C5 117.3(7)
N1 C5 C4 121.7(6)
N1 C5 C6 117.3(5)
C4 C5 C6 121.0(5)
O2 C6 O1 125.0(6)
O2 C6 C5 118.1(5)
O1 C6 C5 116.9(5)
C8 C7 N2 123.1(8)
C8 C7 H7 118.4
N2 C7 H7 118.4
C7 C8 C9 118.7(8)
C7 C8 H8 120.6
C9 C8 H8 120.6
C8 C9 C10 119.4(8)
C8 C9 H9 120.3
C10 C9 H9 120.3
C11 C10 C9 118.3(9)
C11 C10 H10 120.8
C9 C10 H10 120.8
C10 C11 N2 122.4(8)
C10 C11 C12 124.8(7)
N2 C11 C12 112.8(6)
C17 C12 C13 121.3(8)
C17 C12 C11 123.6(7)
C13 C12 C11 115.1(6)
C7 N2 C11 118.0(6)
C7 N2 Ir1 124.9(5)
C11 N2 Ir1 117.1(5)
C13 C14 C15 121.5(7)
C13 C14 H14 119.2
C15 C14 H14 119.2
C16 C15 C14 120.6(9)
C16 C15 H15 119.7
C14 C15 H15 119.7
C17 C16 C15 119.6(8)
C17 C16 H16 120.2
C15 C16 H16 120.2
C16 C17 C12 120.3(8)
C16 C17 H17 119.8
C12 C17 H17 119.8
N3 C18 C19 122.2(6)
N3 C18 H18 118.9
C19 C18 H18 118.9
C18 C19 C20 119.6(7)
C18 C19 H19 120.2
C20 C19 H19 120.2
C21 C20 C19 117.7(7)
C21 C20 H20 121.2
C19 C20 H20 121.2
C22 C21 C20 120.5(7)
C22 C21 H21 119.8
C20 C21 H21 119.8
N3 C22 C21 120.9(6)
N3 C22 C23 113.0(5)
C21 C22 C23 126.1(6)
C28 C23 C24 122.1(6)
C28 C23 C22 122.3(6)
C24 C23 C22 115.6(5)
C25 C24 C23 116.2(5)
C25 C24 Ir1 128.9(5)
C23 C24 Ir1 114.8(5)
C26 C25 C24 122.7(7)
C26 C25 H25 118.6
C24 C25 H25 118.6
C25 C26 C27 119.6(7)
C25 C26 H26 120.2
C27 C26 H26 120.2
C28 C27 C26 119.6(6)
C28 C27 H27 120.2
C26 C27 H27 120.2
C27 C28 C23 119.7(6)
C27 C28 H28 120.1
C23 C28 H28 120.1

loop_
_geom_bond_atom_site_label_1
_geom_bond_atom_site_label_2
_geom_bond_distance
Ir1 C24 1.994(6)
Ir1 C13 2.010(6)
Ir1 N2 2.024(6)
Ir1 N3 2.045(5)
Ir1 N1 2.135(5)
Ir1 O1 2.189(4)
O1 C6 1.263(7)
O2 C6 1.241(7)
O3 C4 1.328(10)
O3 H3 0.8200
N1 C5 1.350(8)
N1 C1 1.376(9)
C13 C14 1.378(10)
C13 C12 1.430(10)
N3 C18 1.342(9)
N3 C22 1.369(7)
C1 C2 1.403(11)
C1 H1 0.9300
C2 C3 1.361(13)
C2 H2 0.9300
C3 C4 1.392(12)
C3 H3A 0.9300
C4 C5 1.428(9)
C5 C6 1.498(8)
C7 C8 1.351(11)
C7 N2 1.375(9)
C7 H7 0.9300
C8 C9 1.414(15)
C8 H8 0.9300
C9 C10 1.416(15)
C9 H9 0.9300
C10 C11 1.371(11)
C10 H10 0.9300
C11 N2 1.377(9)
C11 C12 1.475(12)
C12 C17 1.405(11)
C14 C15 1.408(11)
C14 H14 0.9300
C15 C16 1.385(15)
C15 H15 0.9300
C16 C17 1.358(15)
C16 H16 0.9300
C17 H17 0.9300
C18 C19 1.377(10)
C18 H18 0.9300
C19 C20 1.402(11)
C19 H19 0.9300
C20 C21 1.393(12)
C20 H20 0.9300
C21 C22 1.375(9)
C21 H21 0.9300
C22 C23 1.469(9)
C23 C28 1.388(8)
C23 C24 1.403(9)
C24 C25 1.393(10)
C25 C26 1.366(10)
C25 H25 0.9300
C26 C27 1.407(12)
C26 H26 0.9300
C27 C28 1.371(11)
C27 H27 0.9300
C28 H28 0.9300

loop_
_geom_torsion_atom_site_label_1
_geom_torsion_atom_site_label_2
_geom_torsion_atom_site_label_3
_geom_torsion_atom_site_label_4
_geom_torsion
C5 N1 C1 C2 5.2(10)
Ir1 N1 C1 C2 -176.5(5)
N1 C1 C2 C3 -3.2(12)
C1 C2 C3 C4 1.9(14)
C2 C3 C4 O3 -178.2(8)
C2 C3 C4 C5 -2.4(12)
C1 N1 C5 C4 -6.1(9)
Ir1 N1 C5 C4 175.5(5)
C1 N1 C5 C6 172.2(6)
Ir1 N1 C5 C6 -6.3(7)
O3 C4 C5 N1 -179.6(7)
C3 C4 C5 N1 4.6(10)
O3 C4 C5 C6 2.2(10)
C3 C4 C5 C6 -173.6(7)
Ir1 O1 C6 O2 -176.8(5)
Ir1 O1 C6 C5 4.2(7)
N1 C5 C6 O2 -177.7(6)
C4 C5 C6 O2 0.6(9)
N1 C5 C6 O1 1.4(8)
C4 C5 C6 O1 179.6(6)
N2 C7 C8 C9 -1.0(12)
C7 C8 C9 C10 1.4(13)
C8 C9 C10 C11 -2.7(13)
C9 C10 C11 N2 3.6(11)
C9 C10 C11 C12 -178.3(7)
C14 C13 C12 C17 4.4(11)
Ir1 C13 C12 C17 -176.0(7)
C14 C13 C12 C11 -176.2(6)
Ir1 C13 C12 C11 3.4(8)
C10 C11 C12 C17 -0.4(13)
N2 C11 C12 C17 177.9(8)
C10 C11 C12 C13 -179.7(6)
N2 C11 C12 C13 -1.5(9)
C8 C7 N2 C11 1.9(10)
C8 C7 N2 Ir1 -178.5(6)
C10 C11 N2 C7 -3.2(10)
C12 C11 N2 C7 178.5(6)
C10 C11 N2 Ir1 177.1(6)
C12 C11 N2 Ir1 -1.1(7)
C12 C13 C14 C15 -5.4(11)
Ir1 C13 C14 C15 175.0(7)
C13 C14 C15 C16 4.9(15)
C14 C15 C16 C17 -3.0(17)
C15 C16 C17 C12 2.0(17)
C13 C12 C17 C16 -2.8(14)
C11 C12 C17 C16 177.9(9)
C22 N3 C18 C19 0.9(9)
Ir1 N3 C18 C19 -177.9(5)
N3 C18 C19 C20 2.3(11)
C18 C19 C20 C21 -2.6(11)
C19 C20 C21 C22 -0.2(11)
C18 N3 C22 C21 -3.8(8)
Ir1 N3 C22 C21 175.1(5)
C18 N3 C22 C23 177.2(5)
Ir1 N3 C22 C23 -3.9(6)
C20 C21 C22 N3 3.4(10)
C20 C21 C22 C23 -177.7(6)
N3 C22 C23 C28 -175.8(5)
C21 C22 C23 C28 5.2(9)
N3 C22 C23 C24 2.3(7)
C21 C22 C23 C24 -176.7(6)
C28 C23 C24 C25 -4.0(9)
C22 C23 C24 C25 177.9(5)
C28 C23 C24 Ir1 178.5(5)
C22 C23 C24 Ir1 0.4(6)
C23 C24 C25 C26 3.0(11)
Ir1 C24 C25 C26 -179.9(6)
C24 C25 C26 C27 0.0(13)
C25 C26 C27 C28 -2.2(12)
C26 C27 C28 C23 1.3(11)
C24 C23 C28 C27 1.9(10)
C22 C23 C28 C27 179.9(6)
